data_1510325
loop_
_publ_author_name
'Galez, P.'
'Lomello-Tafin, M.'
'Ait Chaou, A.'
'Soubeyroux, J.L.'
'Isa, M.'
'Valmalette, J.C.'
'Jourdan, J.'
'Moreau, J.M.'

_publ_section_title
;
 Neutron powder diffraction study of the crystal structures of Zr Au
;
_journal_name_full 'Journal of Alloys Compd.'
_journal_page_first 16
_journal_page_last 27
_journal_paper_doi 10.1016/j.jallcom.2003.10.056
_journal_volume 373
_journal_year 2004
_chemical_formula_sum 'Au Zr'
_chemical_name_systematic 'Zr Au'
_space_group_IT_number 123
_symmetry_space_group_name_Hall '-P 4 2'
_symmetry_space_group_name_H-M 'P 4/m m m'
_cell_angle_alpha 90
_cell_angle_beta 90
_cell_angle_gamma 90
_cell_formula_units_Z 2
_cell_length_a 4.835
_cell_length_b 4.835
_cell_length_c 3.416
_cell_volume 79.857
_citation_journal_id_ASTM JALCEU
_cod_data_source_file gold_396.cif
_cod_data_source_block Au1Zr1
_cod_original_cell_volume 79.8566
_cod_original_formula_sum 'Au1 Zr1'
_cod_database_code 1510325

loop_
_symmetry_equiv_pos_as_xyz
x,y,z
-y,x,z
-x,-y,z
y,-x,z
x,-y,-z
y,x,-z
-x,y,-z
-y,-x,-z
-x,-y,-z
y,-x,-z
x,y,-z
-y,x,-z
-x,y,z
-y,-x,z
x,-y,z
y,x,z

loop_
_atom_site_label
_atom_site_type_symbol
_atom_site_fract_x
_atom_site_fract_y
_atom_site_fract_z
_atom_site_occupancy
_atom_site_U_iso_or_equiv
Zr2 Zr 0.5 0.5 0 0.34 0.0
Au1 Au 0 0 0 0.33 0.0
Zr1 Zr 0 0 0 0.67 0.0
Au3 Au 0.5 0 0.5 0.51 0.0
Au2 Au 0.5 0.5 0 0.66 0.0
Zr3 Zr 0.5 0 0.5 0.49 0.0
